data_7107883
loop_
_publ_author_name
'Joseph M. Falkowski'
'Sophie Liu'
'Cheng Wang'
'Wenbin Lin'

_publ_section_title
;
 Chiral metal-organic frameworks with tunable open channels as single-site
 asymmetric cyclopropanation catalysts
;
_journal_name_full Chem.Commun.
_journal_page_first 6508
_journal_paper_doi 10.1039/c2cc32232c
_journal_volume 48
_journal_year 2012
_chemical_formula_sum 'C264 N24 O38 Ru6 Zn8'
_chemical_formula_weight 5244.26
_chemical_name_systematic
;
?
;
_space_group_IT_number 155
_symmetry_cell_setting trigonal
_symmetry_space_group_name_Hall 'R 3 2"'
_symmetry_space_group_name_H-M 'R 3 2 :H'
_atom_sites_solution_hydrogens none
_atom_sites_solution_primary direct
_atom_sites_solution_secondary difmap
_audit_creation_method SHELXL-97
_cell_angle_alpha 90.00
_cell_angle_beta 90.00
_cell_angle_gamma 120.00
_cell_formula_units_Z 6
_cell_length_a 35.1400(19)
_cell_length_b 35.1400(19)
_cell_length_c 92.240(8)
_cell_measurement_temperature 293(2)
_cell_volume 98640(11)
_computing_structure_refinement 'SHELXL-97 (Sheldrick, 1997)'
_computing_structure_solution 'SHELXS-97 (Sheldrick, 1990)'
_diffrn_ambient_temperature 293(2)
_diffrn_measured_fraction_theta_full 1.000
_diffrn_measured_fraction_theta_max 0.981
_diffrn_radiation_monochromator graphite
_diffrn_radiation_source 'fine-focus sealed tube'
_diffrn_radiation_type CuK\a
_diffrn_radiation_wavelength 1.54178
_diffrn_reflns_av_R_equivalents 0.0823
_diffrn_reflns_av_sigmaI/netI 0.0768
_diffrn_reflns_limit_h_max 20
_diffrn_reflns_limit_h_min -20
_diffrn_reflns_limit_k_max 20
_diffrn_reflns_limit_k_min -19
_diffrn_reflns_limit_l_max 53
_diffrn_reflns_limit_l_min -53
_diffrn_reflns_number 21982
_diffrn_reflns_theta_full 25.00
_diffrn_reflns_theta_max 26.92
_diffrn_reflns_theta_min 1.44
_exptl_absorpt_coefficient_mu 1.623
_exptl_absorpt_correction_T_max 0.5630
_exptl_absorpt_correction_T_min 0.5630
_exptl_absorpt_correction_type numerical
_exptl_absorpt_process_details SADABS
_exptl_crystal_colour dark
_exptl_crystal_density_diffrn 0.530
_exptl_crystal_density_method 'not measured'
_exptl_crystal_description cube
_exptl_crystal_F_000 15360
_exptl_crystal_size_max 0.40
_exptl_crystal_size_mid 0.40
_exptl_crystal_size_min 0.40
_refine_diff_density_max 0.393
_refine_diff_density_min -0.609
_refine_diff_density_rms 0.066
_refine_ls_abs_structure_details 'Flack H D (1983), Acta Cryst. A39, 876-881'
_refine_ls_abs_structure_Flack 0.33(7)
_refine_ls_extinction_method none
_refine_ls_goodness_of_fit_ref 1.724
_refine_ls_hydrogen_treatment none
_refine_ls_matrix_type full
_refine_ls_number_parameters 289
_refine_ls_number_reflns 4551
_refine_ls_number_restraints 394
_refine_ls_restrained_S_all 1.761
_refine_ls_R_factor_all 0.1845
_refine_ls_R_factor_gt 0.1326
_refine_ls_shift/su_max 0.002
_refine_ls_shift/su_mean 0.000
_refine_ls_structure_factor_coef Fsqd
_refine_ls_weighting_details 'calc w=1/[\s^2^(Fo^2^)+(0.1000P)^2^+0.0000P] where P=(Fo^2^+2Fc^2^)/3'
_refine_ls_weighting_scheme calc
_refine_ls_wR_factor_gt 0.3182
_refine_ls_wR_factor_ref 0.3482
_reflns_number_gt 2206
_reflns_number_total 4551
_reflns_threshold_expression >2sigma(I)
_cod_data_source_file c2cc32232c.txt
_cod_data_source_block r32
_cod_original_sg_symbol_H-M R32
_cod_database_code 7107883

loop_
_symmetry_equiv_pos_as_xyz
'x, y, z'
'-y, x-y, z'
'-x+y, -x, z'
'y, x, -z'
'x-y, -y, -z'
'-x, -x+y, -z'
'x+2/3, y+1/3, z+1/3'
'-y+2/3, x-y+1/3, z+1/3'
'-x+y+2/3, -x+1/3, z+1/3'
'y+2/3, x+1/3, -z+1/3'
'x-y+2/3, -y+1/3, -z+1/3'
'-x+2/3, -x+y+1/3, -z+1/3'
'x+1/3, y+2/3, z+2/3'
'-y+1/3, x-y+2/3, z+2/3'
'-x+y+1/3, -x+2/3, z+2/3'
'y+1/3, x+2/3, -z+2/3'
'x-y+1/3, -y+2/3, -z+2/3'
'-x+1/3, -x+y+2/3, -z+2/3'

loop_
_atom_site_label
_atom_site_type_symbol
_atom_site_fract_x
_atom_site_fract_y
_atom_site_fract_z
_atom_site_U_iso_or_equiv
_atom_site_adp_type
_atom_site_occupancy
_atom_site_symmetry_multiplicity
_atom_site_calc_flag
_atom_site_refinement_flags
_atom_site_disorder_assembly
_atom_site_disorder_group
C1A C 0.8053 0.9135 0.9374 0.347 Uiso 1 1 d DU . .
C2A C 0.7625 0.8795 0.9354 0.363 Uiso 1 1 d DU . .
C3A C 0.7309 0.8704 0.9459 0.332 Uiso 1 1 d DU . .
C4A C 0.7422 0.8954 0.9585 0.283 Uiso 1 1 d DU A .
C5A C 0.7850 0.9295 0.9606 0.342 Uiso 1 1 d DU . .
C6A C 0.8166 0.9385 0.9500 0.338 Uiso 1 1 d DU . .
C7A C 0.9142(7) 0.9716(10) 0.9138(3) 0.171(18) Uiso 1 1 d DU . .
C1B C 0.5264 0.7815 1.0102 0.245 Uiso 1 1 d DU . .
C2B C 0.5351 0.7579 0.9999 0.235 Uiso 1 1 d DU . .
C3B C 0.5773 0.7748 0.9944 0.310 Uiso 1 1 d DU . .
C4B C 0.6109 0.8153 0.9992 0.385 Uiso 1 1 d DU A .
C5B C 0.6022 0.8389 1.0094 0.358 Uiso 1 1 d DU . .
C6B C 0.5600 0.8220 1.0150 0.329 Uiso 1 1 d DU . .
C8A C 0.8023(10) 0.9610(8) 0.9739(2) 0.46(3) Uiso 1 1 d DU . .
C1D C 0.4307(8) 0.5759(7) 1.1091(3) 0.36(2) Uiso 1 1 d GDU . .
C2D C 0.4626(9) 0.5663(6) 1.1045(2) 0.38(3) Uiso 1 1 d GDU . .
C3D C 0.4850(7) 0.5554(6) 1.1146(3) 0.44(2) Uiso 1 1 d GDU . .
C4D C 0.4754(7) 0.5541(7) 1.1293(3) 0.47(2) Uiso 1 1 d GDU B .
C5D C 0.4434(8) 0.5637(8) 1.1338(2) 0.443 Uiso 1 1 d GDU . .
C6D C 0.4211(7) 0.5746(7) 1.1237(3) 0.36(2) Uiso 1 1 d GDU . .
C9A C 0.796(2) 0.9969(13) 0.9710(6) 0.38(4) Uiso 1 1 d DU . .
C1E C 0.5747(8) 0.4250(7) 1.1744(3) 0.38(2) Uiso 1 1 d GDU . .
C2E C 0.5855(8) 0.4379(8) 1.1600(3) 0.33(2) Uiso 1 1 d GDU . .
C3E C 0.5666(8) 0.4592(7) 1.1529(2) 0.35(2) Uiso 1 1 d GDU . .
C4E C 0.5370(7) 0.4677(7) 1.1602(3) 0.33(2) Uiso 1 1 d GDU B .
C5E C 0.5262(8) 0.4548(8) 1.1745(3) 0.42(2) Uiso 1 1 d GDU . .
C6E C 0.5450(9) 0.4334(8) 1.1816(2) 0.44(3) Uiso 1 1 d GDU . .
C13A C 0.8399(8) 0.9231(8) 0.9257(2) 0.28(2) Uiso 1 1 d DU . .
C14A C 0.8794(8) 0.9629(11) 0.9257(3) 0.24(2) Uiso 1 1 d DU . .
C7B C 0.4267(8) 0.7212(10) 1.03742(18) 0.169(17) Uiso 1 1 d DU . .
C8B C 0.6367(8) 0.8848(6) 1.0159(3) 0.345 Uiso 1 1 d DU . .
C9B C 0.6248(17) 0.9144(12) 1.0097(6) 0.36(3) Uiso 1 1 d DU . .
C10B C 0.6803(9) 0.8965(14) 1.0136(5) 0.42(4) Uiso 1 1 d DU . .
C11B C 0.6329(15) 0.8845(15) 1.0313(3) 0.33(3) Uiso 1 1 d DU . .
C12B C 0.5831(9) 0.7490(7) 0.98392(18) 0.35(2) Uiso 1 1 d DU A .
C13B C 0.4806(6) 0.7647(9) 1.0167(2) 0.209 Uiso 1 1 d DU . .
C14B C 0.4700(9) 0.7396(10) 1.0294(2) 0.175(16) Uiso 1 1 d DU . .
C1C C 0.6091(7) 0.7885(8) 0.9466(2) 0.32(2) Uiso 1 1 d DU A .
C2C C 0.5978(11) 0.7719(14) 0.9305(2) 0.32(3) Uiso 1 1 d DU . .
C3C C 0.5597(14) 0.7293(13) 0.9271(4) 0.33(3) Uiso 1 1 d DU . .
C4C C 0.5257(11) 0.7167(14) 0.9380(4) 0.33(2) Uiso 1 1 d DU . .
C5C C 0.5394(12) 0.7137(11) 0.9537(3) 0.39(3) Uiso 1 1 d DU . .
C6C C 0.5819(6) 0.7625(6) 0.9574(2) 0.379 Uiso 1 1 d DU A .
C7D C 0.3889(9) 0.6369(6) 1.0828(3) 0.181(18) Uiso 1 1 d DU . .
C8D C 0.4305(12) 0.5631(10) 1.1503(3) 0.51(3) Uiso 1 1 d DU . .
C9D C 0.416(3) 0.5211(10) 1.1562(4) 0.56(5) Uiso 1 1 d DU . .
C10D C 0.3962(18) 0.573(2) 1.1517(6) 0.44(4) Uiso 1 1 d DU . .
C11D C 0.4674(16) 0.5937(19) 1.1581(5) 0.49(5) Uiso 1 1 d DU . .
C12D C 0.5156(9) 0.5464(6) 1.1074(3) 0.38(3) Uiso 1 1 d DU B .
C13D C 0.4068(12) 0.5877(11) 1.0976(4) 0.34(2) Uiso 1 1 d DU . .
C14D C 0.4158(13) 0.6299(11) 1.0947(4) 0.28(2) Uiso 1 1 d DU . .
C7E C 0.6350(7) 0.4022(8) 1.2056(3) 0.22(2) Uiso 1 1 d DU . .
C8E C 0.4933(10) 0.4636(11) 1.1833(3) 0.43(3) Uiso 1 1 d DU . .
C9E C 0.4901(14) 0.4475(16) 1.1975(3) 0.30(3) Uiso 1 1 d DU . .
C10E C 0.4500(11) 0.4415(19) 1.1784(2) 0.49(4) Uiso 1 1 d DU . .
C11E C 0.5075(19) 0.5085(12) 1.1843(6) 0.44(4) Uiso 1 1 d DU . .
C12E C 0.5799(10) 0.4687(12) 1.1380(3) 0.37(3) Uiso 1 1 d DU B .
C13E C 0.5938(12) 0.4010(11) 1.1832(4) 0.29(2) Uiso 1 1 d DU . .
C14E C 0.6150(11) 0.4237(11) 1.1961(3) 0.23(2) Uiso 1 1 d DU . .
C1F C 0.5537(6) 0.5070(7) 1.10514(19) 0.38(2) Uiso 1 1 d DU B .
C2F C 0.5420(16) 0.4929(16) 1.0887(2) 0.36(3) Uiso 1 1 d DU . .
C3F C 0.5703(16) 0.4782(17) 1.0818(3) 0.34(3) Uiso 1 1 d DU . .
C4F C 0.5729(16) 0.4446(14) 1.0903(4) 0.36(3) Uiso 1 1 d DU . .
C5F C 0.5935(14) 0.4621(17) 1.1056(3) 0.39(3) Uiso 1 1 d DU . .
C6F C 0.5589(7) 0.4756(10) 1.1128(2) 0.42(3) Uiso 1 1 d DU B .
Ru1 Ru 0.6576(4) 0.8285(4) 0.97304(13) 0.263(9) Uiso 0.468(13) 1 d PDU A 1
Ru2 Ru 0.5259(4) 0.5090(4) 1.13443(15) 0.623(15) Uiso 0.680(13) 1 d PD B 1
Ru1A Ru 0.6898(6) 0.8360(6) 0.98500(19) 0.399(11) Uiso 0.532(13) 1 d PU A 2
Ru2A Ru 0.4731(9) 0.4877(9) 1.1459(3) 0.425(19) Uiso 0.320(13) 1 d PU B 2
N1C N 0.6510(6) 0.8125(9) 0.9519(2) 0.33(2) Uiso 1 1 d DU . .
N2C N 0.6042(7) 0.7692(7) 0.9714(2) 0.348 Uiso 1 1 d DU . .
N1F N 0.5244(10) 0.5153(10) 1.1127(2) 0.38(2) Uiso 1 1 d DU . .
N2F N 0.5503(10) 0.4697(9) 1.1282(2) 0.39(2) Uiso 1 1 d DU . .
O1A O 0.9163(9) 0.9372(9) 0.9086(3) 0.152(13) Uiso 1 1 d DU . .
O2A O 0.9412(10) 1.0125(10) 0.9091(3) 0.221(17) Uiso 1 1 d DU . .
O3A O 0.7101(6) 0.8868(6) 0.9689(2) 0.260(17) Uiso 1 1 d DU . .
O1B O 0.4015(10) 0.6788(10) 1.0408(3) 0.206 Uiso 1 1 d DU . .
O2B O 0.4085(10) 0.7456(10) 1.0422(3) 0.187(14) Uiso 1 1 d DU . .
O3B O 0.6532(6) 0.8298(8) 0.99309(18) 0.368 Uiso 1 1 d DU . .
O1D O 0.3982(9) 0.6325(8) 1.0691(3) 0.188(14) Uiso 1 1 d DU . .
O2D O 0.3574(11) 0.6471(12) 1.0863(3) 0.241(15) Uiso 1 1 d DU . .
O3D O 0.4981(9) 0.5431(8) 1.1398(3) 0.448 Uiso 1 1 d DU . .
O1E O 0.6466(9) 0.3750(10) 1.1997(3) 0.216(15) Uiso 1 1 d DU . .
O2E O 0.6414(10) 0.4090(10) 1.2198(3) 0.264(18) Uiso 1 1 d DU . .
O3E O 0.5178(9) 0.4907(8) 1.1540(2) 0.44(2) Uiso 1 1 d DU . .
Zn1 Zn 0.9623(3) 0.9417(2) 0.89897(8) 0.191 Uiso 1 1 d . . .
Zn2 Zn 0.3639(3) 0.6384(3) 1.05313(8) 0.205(4) Uiso 1 1 d . . .
Zn3 Zn 1.0000 1.0000 0.87141(11) 0.166(5) Uiso 1 3 d S . .
Zn4 Zn 0.3333 0.6667 1.07960(16) 0.208(7) Uiso 1 3 d SU . .
O1 O 1.0000 1.0000 0.8949 0.149(19) Uiso 1 3 d S . .
O2 O 0.3333 0.6667 1.0576(4) 0.112(17) Uiso 1 3 d S . .
N5 N 0.4712 0.4552 1.1314 0.479 Uiso 1 1 d DU . .
C51 C 0.4541 0.4434 1.1175 0.507 Uiso 1 1 d DU B .
C52 C 0.4092 0.4244 1.1152 0.494 Uiso 1 1 d U . .
C53 C 0.3812 0.4172 1.1268 0.480 Uiso 1 1 d U B .
C54 C 0.3983 0.4289 1.1408 0.463 Uiso 1 1 d U . .
C55 C 0.4433 0.4480 1.1430 0.457 Uiso 1 1 d DU B .
C10A C 0.7813(14) 0.9410(17) 0.9867(3) 0.66(6) Uiso 1 1 d DU . .
N6 N 0.5773 0.5618 1.1393 0.405 Uiso 1 1 d DU . .
C61 C 0.6141 0.5782 1.1304 0.406 Uiso 1 1 d DU B .
C62 C 0.6535 0.6141 1.1349 0.396 Uiso 1 1 d U . .
C63 C 0.6561 0.6336 1.1482 0.414 Uiso 1 1 d U B .
C64 C 0.6193 0.6172 1.1571 0.431 Uiso 1 1 d U . .
C65 C 0.5799 0.5813 1.1526 0.435 Uiso 1 1 d DU B .
C11A C 0.8479(11) 0.977(2) 0.9751(6) 0.56(5) Uiso 1 1 d DU . .
N7 N 0.6340 0.8675 0.9726 0.453 Uiso 1 1 d DU . .
C71 C 0.5939 0.8576 0.9666 0.507 Uiso 1 1 d DU A .
C72 C 0.5862 0.8912 0.9625 0.504 Uiso 1 1 d U . .
C73 C 0.6186 0.9348 0.9645 0.527 Uiso 1 1 d U A .
C74 C 0.6587 0.9447 0.9706 0.539 Uiso 1 1 d U . .
C75 C 0.6664 0.9111 0.9746 0.526 Uiso 1 1 d DU A .
C12A C 0.6879(5) 0.8350(7) 0.9434(3) 0.305 Uiso 1 1 d DU A .
N8 N 0.6877 0.7961 0.9731 0.406 Uiso 1 1 d DU . .
C81 C 0.7328 0.8190 0.9756 0.451 Uiso 1 1 d DU A .
C82 C 0.7584 0.8011 0.9713 0.517 Uiso 1 1 d U . .
C83 C 0.7391 0.7603 0.9646 0.492 Uiso 1 1 d U A .
C84 C 0.6940 0.7374 0.9621 0.494 Uiso 1 1 d U . .
C85 C 0.6684 0.7553 0.9663 0.490 Uiso 1 1 d DU A .

loop_
_atom_type_symbol
_atom_type_description
_atom_type_scat_dispersion_real
_atom_type_scat_dispersion_imag
_atom_type_scat_source
C C 0.0181 0.0091 'International Tables Vol C Tables 4.2.6.8 and 6.1.1.4'
Ru Ru 0.0552 3.2960 'International Tables Vol C Tables 4.2.6.8 and 6.1.1.4'
N N 0.0311 0.0180 'International Tables Vol C Tables 4.2.6.8 and 6.1.1.4'
O O 0.0492 0.0322 'International Tables Vol C Tables 4.2.6.8 and 6.1.1.4'
Zn Zn -1.5491 0.6778 'International Tables Vol C Tables 4.2.6.8 and 6.1.1.4'

loop_
_geom_angle_atom_site_label_1
_geom_angle_atom_site_label_2
_geom_angle_atom_site_label_3
_geom_angle
_geom_angle_site_symmetry_1
_geom_angle_site_symmetry_3
C2A C1A C6A 120.0 . .
C2A C1A C13A 119.5(13) . .
C6A C1A C13A 120.5(13) . .
C3A C2A C1A 120.0 . .
C2A C3A C4A 120.0 . .
C2A C3A C12A 117.6(11) . .
C4A C3A C12A 122.4(11) . .
C3A C4A C5A 120.0 . .
C3A C4A O3A 119.6(9) . .
C5A C4A O3A 120.4(9) . .
C4A C5A C6A 120.0 . .
C4A C5A C8A 125.9(12) . .
C6A C5A C8A 114.1(13) . .
C1A C6A C5A 120.0 . .
O2A C7A O1A 122(3) . .
O2A C7A C14A 120(3) . .
O1A C7A C14A 118(2) . .
C6B C1B C2B 120.0 . .
C6B C1B C13B 117.5(13) . .
C2B C1B C13B 122.5(13) . .
C3B C2B C1B 120.0 . .
C2B C3B C4B 120.0 . .
C2B C3B C12B 116.3(12) . .
C4B C3B C12B 123.7(12) . .
C3B C4B C5B 120.0 . .
C3B C4B O3B 116.2(10) . .
C5B C4B O3B 123.8(10) . .
C4B C5B C6B 120.0 . .
C4B C5B C8B 125.7(12) . .
C6B C5B C8B 114.3(12) . .
C5B C6B C1B 120.0 . .
C10A C8A C9A 110(3) . .
C10A C8A C11A 110(2) . .
C9A C8A C11A 108(3) . .
C10A C8A C5A 113(2) . .
C9A C8A C5A 108(2) . .
C11A C8A C5A 108(2) . .
C2D C1D C6D 120.0 . .
C2D C1D C13D 118.3(15) . .
C6D C1D C13D 121.7(15) . .
C1D C2D C3D 120.0 . .
C4D C3D C2D 120.0 . .
C4D C3D C12D 130.0(17) . .
C2D C3D C12D 110.0(17) . .
C3D C4D C5D 120.0 . .
C3D C4D O3D 120.8(17) . .
C5D C4D O3D 119.2(17) . .
C4D C5D C6D 120.0 . .
C4D C5D C8D 123.3(16) . .
C6D C5D C8D 116.7(16) . .
C5D C6D C1D 120.0 . .
C2E C1E C6E 120.0 . .
C2E C1E C13E 123.8(16) . .
C6E C1E C13E 116.2(16) . .
C3E C2E C1E 120.0 . .
C4E C3E C2E 120.0 . .
C4E C3E C12E 127.0(17) . .
C2E C3E C12E 113.0(17) . .
C3E C4E C5E 120.0 . .
C3E C4E O3E 123.8(17) . .
C5E C4E O3E 116.1(16) . .
C4E C5E C6E 120.0 . .
C4E C5E C8E 122.4(15) . .
C6E C5E C8E 117.6(15) . .
C5E C6E C1E 120.0 . .
C14A C13A C1A 120(2) . .
C13A C14A C7A 119(2) . .
O1B C7B O2B 111(3) . .
O1B C7B C14B 124(2) . .
O2B C7B C14B 125(2) . .
C10B C8B C9B 114(3) . .
C10B C8B C11B 104(2) . .
C9B C8B C11B 110(3) . .
C10B C8B C5B 115(2) . .
C9B C8B C5B 104(2) . .
C11B C8B C5B 110(2) . .
N2C C12B C3B 117.6(19) . .
C14B C13B C1B 117.7(14) . .
C13B C14B C7B 125(2) . .
N1C C1C C6C 109.1(16) . .
N1C C1C C2C 124.0(18) . .
C6C C1C C2C 118.6(17) . .
C3C C2C C1C 121(2) . .
C4C C3C C2C 111(2) . .
C3C C4C C5C 116(3) . .
C4C C5C C6C 105.9(19) . .
C1C C6C N2C 113.4(14) . .
C1C C6C C5C 120.5(16) . .
N2C C6C C5C 118.8(17) . .
O1D C7D O2D 122(3) . .
O1D C7D C14D 117(2) . .
O2D C7D C14D 121(2) . .
C9D C8D C11D 108(3) . .
C9D C8D C10D 108(3) . .
C11D C8D C10D 110(3) . .
C9D C8D C5D 110(2) . .
C11D C8D C5D 110(2) . .
C10D C8D C5D 111(2) . .
N1F C12D C3D 120.5(18) . .
C14D C13D C1D 124(2) . .
C13D C14D C7D 119(2) . .
O1E C7E O2E 117(3) . .
O1E C7E C14E 120(2) . .
O2E C7E C14E 123(3) . .
C11E C8E C9E 108(3) . .
C11E C8E C10E 109(3) . .
C9E C8E C10E 104(2) . .
C11E C8E C5E 112(2) . .
C9E C8E C5E 109(2) . .
C10E C8E C5E 115(2) . .
N2F C12E C3E 118(2) . .
C14E C13E C1E 112.5(19) . .
C13E C14E C7E 116(2) . .
N1F C1F C6F 108.2(14) . .
N1F C1F C2F 116.4(18) . .
C6F C1F C2F 110.7(18) . .
C3F C2F C1F 114(2) . .
C4F C3F C2F 112(3) . .
C3F C4F C5F 112(3) . .
C4F C5F C6F 102.3(19) . .
C1F C6F N2F 120.7(15) . .
C1F C6F C5F 115.3(18) . .
N2F C6F C5F 119.2(16) . .
O3B Ru1 N7 86.0(8) . .
O3B Ru1 N8 95.2(9) . .
N7 Ru1 N8 173.0(7) . .
O3B Ru1 O3A 102.2(10) . .
N7 Ru1 O3A 76.8(7) . .
N8 Ru1 O3A 96.3(7) . .
O3B Ru1 N2C 93.1(10) . .
N7 Ru1 N2C 103.1(10) . .
N8 Ru1 N2C 83.7(10) . .
O3A Ru1 N2C 164.6(10) . .
O3B Ru1 N1C 166.6(12) . .
N7 Ru1 N1C 98.6(10) . .
N8 Ru1 N1C 81.9(10) . .
O3A Ru1 N1C 91.1(9) . .
N2C Ru1 N1C 73.6(8) . .
N6 Ru2 O3E 90.9(10) . .
N6 Ru2 N5 174.3(9) . .
O3E Ru2 N5 84.2(10) . .
N6 Ru2 O3D 82.1(10) . .
O3E Ru2 O3D 85.9(13) . .
N5 Ru2 O3D 94.6(10) . .
N6 Ru2 N1F 101.0(11) . .
O3E Ru2 N1F 167.8(14) . .
N5 Ru2 N1F 84.0(10) . .
O3D Ru2 N1F 97.9(12) . .
N6 Ru2 N2F 102.3(11) . .
O3E Ru2 N2F 94.6(12) . .
N5 Ru2 N2F 81.1(11) . .
O3D Ru2 N2F 175.6(14) . .
N1F Ru2 N2F 80.7(8) . .
O3B Ru1A N8 122.6(16) . .
O3B Ru1A O3A 113.2(16) . .
N8 Ru1A O3A 95.5(8) . .
O3B Ru1A C81 156.8(17) . .
N8 Ru1A C81 41.6(3) . .
O3A Ru1A C81 87.9(7) . .
C55 Ru2A N5 52.2(9) . .
C55 Ru2A O3E 113(2) . .
N5 Ru2A O3E 96.3(16) . .
C55 Ru2A O3D 144(2) . .
N5 Ru2A O3D 108.1(16) . .
O3E Ru2A O3D 97.8(19) . .
C55 Ru2A C54 25.1(7) . .
N5 Ru2A C54 67.9(9) . .
O3E Ru2A C54 135.1(18) . .
O3D Ru2A C54 126.8(16) . .
C1C N1C C12A 124.3(18) . .
C1C N1C Ru1 117.2(12) . .
C12A N1C Ru1 116.7(15) . .
C12B N2C C6C 124(2) . .
C12B N2C Ru1 117.5(16) . .
C6C N2C Ru1 112.5(12) . .
C12D N1F C1F 118(2) . .
C12D N1F Ru2 118.1(17) . .
C1F N1F Ru2 114.4(13) . .
C12E N2F C6F 122(2) . .
C12E N2F Ru2 114.2(18) . .
C6F N2F Ru2 107.9(13) . .
C7A O1A Zn1 124(2) . .
C7A O2A Zn1 141(3) . 3_675
C4A O3A Ru1 126.1(13) . .
C4A O3A Ru1A 123.5(12) . .
Ru1 O3A Ru1A 42.4(6) . .
C7B O1B Zn2 148(3) . .
C7B O2B Zn2 125(2) . 2_665
Ru1A O3B C4B 167(2) . .
Ru1A O3B Ru1 52.7(9) . .
C4B O3B Ru1 118.0(12) . .
C7D O1D Zn2 120(2) . .
C7D O2D Zn4 140(3) . .
C4D O3D Ru2A 118.2(17) . .
C4D O3D Ru2 120.8(17) . .
Ru2A O3D Ru2 62.2(11) . .
C7E O1E Zn3 142(2) . 7_445
C7E O2E Zn1 124(3) . 9_565
C4E O3E Ru2A 147(2) . .
C4E O3E Ru2 123.2(19) . .
Ru2A O3E Ru2 64.9(11) . .
O2A Zn1 O2E 116.2(16) 2_765 14_654
O2A Zn1 O1A 107.9(13) 2_765 .
O2E Zn1 O1A 88.9(13) 14_654 .
O2A Zn1 O1 105.0(14) 2_765 .
O2E Zn1 O1 127.5(12) 14_654 .
O1A Zn1 O1 108.4(10) . .
O2A Zn1 Zn1 120.2(13) 2_765 3_675
O2E Zn1 Zn1 123.5(11) 14_654 3_675
O1A Zn1 Zn1 76.8(10) . 3_675
O1 Zn1 Zn1 32.00(8) . 3_675
O2A Zn1 Zn1 74.5(14) 2_765 2_765
O2E Zn1 Zn1 138.6(11) 14_654 2_765
O1A Zn1 Zn1 127.6(9) . 2_765
O1 Zn1 Zn1 32.00(8) . 2_765
Zn1 Zn1 Zn1 60.000(5) 3_675 2_765
O2A Zn1 Zn3 125.9(14) 2_765 .
O2E Zn1 Zn3 85.5(11) 14_654 .
O1A Zn1 Zn3 122.2(9) . .
O1 Zn1 Zn3 43.04(19) . .
Zn1 Zn1 Zn3 59.99(16) 3_675 .
Zn1 Zn1 Zn3 59.99(16) 2_765 .
O1B Zn2 O2B 102.6(11) . 3_565
O1B Zn2 O2 96.5(15) . .
O2B Zn2 O2 116.9(14) 3_565 .
O1B Zn2 O1D 108.1(13) . .
O2B Zn2 O1D 113.4(13) 3_565 .
O2 Zn2 O1D 116.3(15) . .
O1B Zn2 Zn4 119.7(11) . .
O2B Zn2 Zn4 131.3(11) 3_565 .
O2 Zn2 Zn4 40.8(11) . .
O1D Zn2 Zn4 76.7(9) . .
O1B Zn2 Zn2 111.0(10) . 3_565
O2B Zn2 Zn2 85.1(11) 3_565 3_565
O2 Zn2 Zn2 32.4(5) . 3_565
O1D Zn2 Zn2 131.3(9) . 3_565
Zn4 Zn2 Zn2 59.2(2) . 3_565
O1B Zn2 Zn2 65.7(11) . 2_665
O2B Zn2 Zn2 131.4(10) 3_565 2_665
O2 Zn2 Zn2 32.4(5) . 2_665
O1D Zn2 Zn2 115.0(9) . 2_665
Zn4 Zn2 Zn2 59.2(2) . 2_665
Zn2 Zn2 Zn2 60.000(3) 3_565 2_665
O1E Zn3 O1E 114.5(7) 13_554 14_654
O1E Zn3 O1E 114.5(7) 13_554 15_664
O1E Zn3 O1E 114.5(7) 14_654 15_664
O1E Zn3 O1 103.7(9) 13_554 .
O1E Zn3 O1 103.7(9) 14_654 .
O1E Zn3 O1 103.7(9) 15_664 .
O1E Zn3 Zn1 119.3(9) 13_554 .
O1E Zn3 Zn1 68.5(9) 14_654 .
O1E Zn3 Zn1 117.3(10) 15_664 .
O1 Zn3 Zn1 35.28(19) . .
O1E Zn3 Zn1 117.3(10) 13_554 2_765
O1E Zn3 Zn1 119.3(9) 14_654 2_765
O1E Zn3 Zn1 68.5(9) 15_664 2_765
O1 Zn3 Zn1 35.28(19) . 2_765
Zn1 Zn3 Zn1 60.0(3) . 2_765
O1E Zn3 Zn1 68.5(9) 13_554 3_675
O1E Zn3 Zn1 117.3(10) 14_654 3_675
O1E Zn3 Zn1 119.3(9) 15_664 3_675
O1 Zn3 Zn1 35.28(19) . 3_675
Zn1 Zn3 Zn1 60.0(3) . 3_675
Zn1 Zn3 Zn1 60.0(3) 2_765 3_675
O2D Zn4 O2D 103.6(17) 2_665 3_565
O2D Zn4 O2D 103.6(17) 2_665 .
O2D Zn4 O2D 103.6(17) 3_565 .
O2D Zn4 O2 114.9(15) 2_665 .
O2D Zn4 O2 114.9(15) 3_565 .
O2D Zn4 O2 114.9(15) . .
O2D Zn4 Zn2 126.1(15) 2_665 3_565
O2D Zn4 Zn2 78.6(14) 3_565 3_565
O2D Zn4 Zn2 128.7(15) . 3_565
O2 Zn4 Zn2 36.3(2) . 3_565
O2D Zn4 Zn2 78.6(13) 2_665 2_665
O2D Zn4 Zn2 128.7(15) 3_565 2_665
O2D Zn4 Zn2 126.1(15) . 2_665
O2 Zn4 Zn2 36.3(3) . 2_665
Zn2 Zn4 Zn2 61.6(4) 3_565 2_665
O2D Zn4 Zn2 128.7(15) 2_665 .
O2D Zn4 Zn2 126.1(15) 3_565 .
O2D Zn4 Zn2 78.6(13) . .
O2 Zn4 Zn2 36.3(2) . .
Zn2 Zn4 Zn2 61.6(4) 3_565 .
Zn2 Zn4 Zn2 61.6(4) 2_665 .
Zn1 O1 Zn1 116.00(16) . 2_765
Zn1 O1 Zn1 116.00(16) . 3_675
Zn1 O1 Zn1 116.00(16) 2_765 3_675
Zn1 O1 Zn3 101.7(2) . .
Zn1 O1 Zn3 101.7(2) 2_765 .
Zn1 O1 Zn3 101.7(2) 3_675 .
Zn2 O2 Zn2 115.1(9) 3_565 2_665
Zn2 O2 Zn2 115.1(9) 3_565 .
Zn2 O2 Zn2 115.1(9) 2_665 .
Zn2 O2 Zn4 102.9(13) 3_565 .
Zn2 O2 Zn4 102.9(13) 2_665 .
Zn2 O2 Zn4 102.9(13) . .
C51 N5 C55 120.0 . .
C51 N5 Ru2A 140.9(9) . .
C55 N5 Ru2A 46.9(9) . .
C51 N5 Ru2 119.8(4) . .
C55 N5 Ru2 109.5(4) . .
Ru2A N5 Ru2 63.4(9) . .
N5 C51 C52 120.0 . .
C51 C52 C53 120.0 . .
C54 C53 C52 120.0 . .
C55 C54 C53 120.0 . .
C55 C54 Ru2A 23.1(6) . .
C53 C54 Ru2A 123.5(6) . .
Ru2A C55 C54 131.8(12) . .
Ru2A C55 N5 80.9(12) . .
C54 C55 N5 120.0 . .
C61 N6 C65 120.0 . .
C61 N6 Ru2 120.3(4) . .
C65 N6 Ru2 119.3(5) . .
C62 C61 N6 120.0 . .
C63 C62 C61 120.0 . .
C62 C63 C64 120.0 . .
C63 C64 C65 120.0 . .
C64 C65 N6 120.0 . .
C71 N7 C75 120.0 . .
C71 N7 Ru1 124.9(4) . .
C75 N7 Ru1 112.0(4) . .
N7 C71 C72 120.0 . .
C73 C72 C71 120.0 . .
C72 C73 C74 120.0 . .
C75 C74 C73 120.0 . .
C74 C75 N7 120.0 . .
N1C C12A C3A 134(2) . .
C81 N8 C85 120.0 . .
C81 N8 Ru1A 81.6(6) . .
C85 N8 Ru1A 155.4(5) . .
C81 N8 Ru1 117.9(4) . .
C85 N8 Ru1 118.9(4) . .
Ru1A N8 Ru1 48.4(6) . .
N8 C81 C82 120.0 . .
N8 C81 Ru1A 56.8(5) . .
C82 C81 Ru1A 168.8(5) . .
C81 C82 C83 120.0 . .
C84 C83 C82 120.0 . .
C83 C84 C85 120.0 . .
C84 C85 N8 120.0 . .

loop_
_geom_bond_atom_site_label_1
_geom_bond_atom_site_label_2
_geom_bond_distance
_geom_bond_site_symmetry_2
C1A C2A 1.3900 .
C1A C6A 1.3900 .
C1A C13A 1.533(17) .
C2A C3A 1.3900 .
C3A C4A 1.3900 .
C3A C12A 1.418(16) .
C4A C5A 1.3900 .
C4A O3A 1.388(15) .
C5A C6A 1.3900 .
C5A C8A 1.559(17) .
C7A O2A 1.336(19) .
C7A O1A 1.340(18) .
C7A C14A 1.552(18) .
C1B C6B 1.3900 .
C1B C2B 1.3901 .
C1B C13B 1.534(16) .
C2B C3B 1.3900 .
C3B C4B 1.3900 .
C3B C12B 1.408(17) .
C4B C5B 1.3900 .
C4B O3B 1.423(16) .
C5B C6B 1.3900 .
C5B C8B 1.570(17) .
C8A C10A 1.388(19) .
C8A C9A 1.406(19) .
C8A C11A 1.412(19) .
C1D C2D 1.3900 .
C1D C6D 1.3900 .
C1D C13D 1.530(16) .
C2D C3D 1.3900 .
C3D C4D 1.3900 .
C3D C12D 1.427(16) .
C4D C5D 1.3900 .
C4D O3D 1.431(17) .
C5D C6D 1.3900 .
C5D C8D 1.580(17) .
C1E C2E 1.3900 .
C1E C6E 1.3900 .
C1E C13E 1.541(17) .
C2E C3E 1.3900 .
C3E C4E 1.3900 .
C3E C12E 1.440(16) .
C4E C5E 1.3900 .
C4E O3E 1.403(17) .
C5E C6E 1.3900 .
C5E C8E 1.565(17) .
C13A C14A 1.394(19) .
C7B O1B 1.335(18) .
C7B O2B 1.375(18) .
C7B C14B 1.515(18) .
C8B C10B 1.388(19) .
C8B C9B 1.424(19) .
C8B C11B 1.425(19) .
C12B N2C 1.364(17) .
C13B C14B 1.402(18) .
C1C N1C 1.369(17) .
C1C C6C 1.370(18) .
C1C C2C 1.567(16) .
C2C C3C 1.459(19) .
C3C C4C 1.45(2) .
C4C C5C 1.55(2) .
C5C C6C 1.651(17) .
C6C N2C 1.466(16) .
C7D O1D 1.337(18) .
C7D O2D 1.362(18) .
C7D C14D 1.547(18) .
C8D C9D 1.408(19) .
C8D C11D 1.40(2) .
C8D C10D 1.411(19) .
C12D N1F 1.366(17) .
C13D C14D 1.380(19) .
C7E O1E 1.331(19) .
C7E O2E 1.334(19) .
C7E C14E 1.536(18) .
C8E C11E 1.397(19) .
C8E C9E 1.412(19) .
C8E C10E 1.393(19) .
C12E N2F 1.388(18) .
C13E C14E 1.422(19) .
C1F N1F 1.389(16) .
C1F C6F 1.400(18) .
C1F C2F 1.585(18) .
C2F C3F 1.476(19) .
C3F C4F 1.46(2) .
C4F C5F 1.56(2) .
C5F C6F 1.653(17) .
C6F N2F 1.447(16) .
Ru1 O3B 1.858(15) .
Ru1 N7 1.926(10) .
Ru1 N8 1.903(10) .
Ru1 O3A 1.994(15) .
Ru1 N2C 1.994(16) .
Ru1 N1C 2.012(16) .
Ru2 N6 1.885(11) .
Ru2 O3E 1.893(17) .
Ru2 N5 1.926(11) .
Ru2 O3D 1.950(17) .
Ru2 N1F 2.019(16) .
Ru2 N2F 2.038(17) .
Ru1A O3B 1.41(2) .
Ru1A N8 1.754(16) .
Ru1A O3A 2.15(2) .
Ru1A C81 2.072(16) .
Ru2A C55 1.29(3) .
Ru2A N5 1.74(3) .
Ru2A O3E 1.70(3) .
Ru2A O3D 1.78(3) .
Ru2A C54 2.44(3) .
N1C C12A 1.378(17) .
O1A Zn1 1.78(3) .
O2A Zn1 1.51(3) 3_675
O1B Zn2 1.78(3) .
O2B Zn2 1.75(3) 2_665
O1D Zn2 1.98(3) .
O2D Zn4 1.47(3) .
O1E Zn3 1.97(3) 7_445
O2E Zn1 1.83(3) 9_565
Zn1 O2A 1.51(3) 2_765
Zn1 O2E 1.83(3) 14_654
Zn1 O1 1.837(8) .
Zn1 Zn1 3.116(13) 3_675
Zn1 Zn1 3.116(14) 2_765
Zn1 Zn3 3.115(12) .
Zn2 O2B 1.75(3) 3_565
Zn2 O2 1.838(10) .
Zn2 Zn4 3.028(14) .
Zn2 Zn2 3.102(14) 3_565
Zn2 Zn2 3.102(14) 2_665
Zn3 O1E 1.97(3) 13_554
Zn3 O1E 1.97(3) 14_654
Zn3 O1E 1.97(3) 15_664
Zn3 O1 2.171(11) .
Zn3 Zn1 3.115(12) 2_765
Zn3 Zn1 3.115(12) 3_675
Zn4 O2D 1.47(3) 2_665
Zn4 O2D 1.47(3) 3_565
Zn4 O2 2.03(4) .
Zn4 Zn2 3.028(14) 3_565
Zn4 Zn2 3.028(14) 2_665
O1 Zn1 1.837(8) 2_765
O1 Zn1 1.837(8) 3_675
O2 Zn2 1.838(10) 3_565
O2 Zn2 1.838(10) 2_665
N5 C51 1.3899 .
N5 C55 1.3900 .
C51 C52 1.3900 .
C52 C53 1.3900 .
C53 C54 1.3900 .
C54 C55 1.3900 .
N6 C61 1.3900 .
N6 C65 1.3900 .
C61 C62 1.3900 .
C62 C63 1.3900 .
C63 C64 1.3900 .
C64 C65 1.3900 .
N7 C71 1.3900 .
N7 C75 1.3900 .
C71 C72 1.3900 .
C72 C73 1.3900 .
C73 C74 1.3900 .
C74 C75 1.3900 .
N8 C81 1.3900 .
N8 C85 1.3900 .
C81 C82 1.3900 .
C82 C83 1.3900 .
C83 C84 1.3900 .
C84 C85 1.3900 .
